data_4344389
loop_
_publ_author_name
'Langley, Stuart K.'
'Wielechowski, Daniel P.'
'Chilton, Nicholas F.'
'Moubaraki, Boujemaa'
'Murray, Keith S.'

_publ_section_title
;
 A Family of {Cr(III)2Ln(III)2} Butterfly Complexes: Effect of the
 Lanthanide Ion on the Single-Molecule Magnet Properties.
;
_journal_issue 21
_journal_name_full 'Inorganic chemistry'
_journal_page_first 10497
_journal_page_last 10503
_journal_paper_doi 10.1021/acs.inorgchem.5b01999
_journal_volume 54
_journal_year 2015
_chemical_formula_sum 'C44 H60 Cr2 N4 O24 Pr2'
_chemical_formula_weight 1414.78
_chemical_name_systematic
; 
 ? 
;
_space_group_IT_number 14
_symmetry_cell_setting monoclinic
_symmetry_space_group_name_Hall '-P 2yn'
_symmetry_space_group_name_H-M 'P 1 21/n 1'
_atom_sites_solution_hydrogens geom
_atom_sites_solution_primary direct
_atom_sites_solution_secondary difmap
_audit_creation_method SHELXL-97
_cell_angle_alpha 90.00
_cell_angle_beta 95.794(2)
_cell_angle_gamma 90.00
_cell_formula_units_Z 2
_cell_length_a 8.0730(5)
_cell_length_b 18.1966(12)
_cell_length_c 17.9681(12)
_cell_measurement_reflns_used 8763
_cell_measurement_temperature 123(2)
_cell_measurement_theta_max 29.31
_cell_measurement_theta_min 2.10
_cell_volume 2626.0(3)
_computing_cell_refinement 'Bruker Apex2 V2.0'
_computing_data_collection 'Bruker Apex2 V2.0'
_computing_data_reduction 'Bruker Apex2 V2.0'
_computing_molecular_graphics X-Seed
_computing_publication_material CIFTAB
_computing_structure_refinement 'SHELXL-97 (Sheldrick, 1997)'
_computing_structure_solution 'SHELXS-97 (Sheldrick, 1990)'
_diffrn_ambient_temperature 123(2)
_diffrn_measured_fraction_theta_full 0.989
_diffrn_measured_fraction_theta_max 0.989
_diffrn_measurement_device_type 'APEX X8'
_diffrn_measurement_method 'scans in phi and omega'
_diffrn_radiation_monochromator graphite
_diffrn_radiation_source 'fine-focus sealed tube'
_diffrn_radiation_type MoK\a
_diffrn_radiation_wavelength 0.71073
_diffrn_reflns_av_R_equivalents 0.0295
_diffrn_reflns_av_sigmaI/netI 0.0303
_diffrn_reflns_limit_h_max 6
_diffrn_reflns_limit_h_min -10
_diffrn_reflns_limit_k_max 23
_diffrn_reflns_limit_k_min -23
_diffrn_reflns_limit_l_max 23
_diffrn_reflns_limit_l_min -22
_diffrn_reflns_number 20655
_diffrn_reflns_theta_full 27.50
_diffrn_reflns_theta_max 27.50
_diffrn_reflns_theta_min 2.54
_exptl_absorpt_coefficient_mu 2.312
_exptl_absorpt_correction_T_max 0.794
_exptl_absorpt_correction_T_min 0.580
_exptl_absorpt_correction_type multi-scan
_exptl_absorpt_process_details SADABS
_exptl_crystal_colour purple
_exptl_crystal_density_diffrn 1.789
_exptl_crystal_density_method 'not measured'
_exptl_crystal_description block
_exptl_crystal_F_000 1420
_exptl_crystal_size_max 0.4
_exptl_crystal_size_mid 0.2
_exptl_crystal_size_min 0.1
_refine_diff_density_max 3.735
_refine_diff_density_min -2.034
_refine_diff_density_rms 0.166
_refine_ls_extinction_method none
_refine_ls_goodness_of_fit_ref 1.046
_refine_ls_hydrogen_treatment mixed
_refine_ls_matrix_type full
_refine_ls_number_parameters 350
_refine_ls_number_reflns 5981
_refine_ls_number_restraints 2
_refine_ls_restrained_S_all 1.046
_refine_ls_R_factor_all 0.0703
_refine_ls_R_factor_gt 0.0563
_refine_ls_shift/su_max 0.001
_refine_ls_shift/su_mean 0.000
_refine_ls_structure_factor_coef Fsqd
_refine_ls_weighting_details 'calc w=1/[\s^2^(Fo^2^)+(0.0624P)^2^+23.1294P] where P=(Fo^2^+2Fc^2^)/3'
_refine_ls_weighting_scheme calc
_refine_ls_wR_factor_gt 0.1365
_refine_ls_wR_factor_ref 0.1493
_reflns_number_gt 4940
_reflns_number_total 5981
_reflns_threshold_expression >2sigma(I)
_cod_data_source_file ic5b01999_si_002.cif
_cod_data_source_block c:\x-seed\cr2pr2~1\p21n
_cod_depositor_comments 'Adding full bibliography for 4344389--4344394.cif.'
_cod_original_sg_symbol_H-M P21/n
_cod_database_code 4344389

loop_
_symmetry_equiv_pos_as_xyz
'x, y, z'
'-x+1/2, y+1/2, -z+1/2'
'-x, -y, -z'
'x-1/2, -y-1/2, z-1/2'

loop_
_atom_site_label
_atom_site_type_symbol
_atom_site_fract_x
_atom_site_fract_y
_atom_site_fract_z
_atom_site_U_iso_or_equiv
_atom_site_adp_type
_atom_site_occupancy
_atom_site_symmetry_multiplicity
_atom_site_calc_flag
_atom_site_refinement_flags
Pr1 Pr 0.44369(4) 0.941315(18) 0.099286(17) 0.02841(12) Uani 1 1 d .
Cr1 Cr 0.46009(13) 0.87625(5) -0.07907(5) 0.0287(2) Uani 1 1 d .
O1 O 0.3652(5) 0.9668(2) -0.0417(2) 0.0266(8) Uani 1 1 d .
O2 O 0.6467(5) 0.9345(2) -0.1036(3) 0.0331(10) Uani 1 1 d .
O6 O 0.2767(7) 0.8100(3) -0.0557(3) 0.0457(13) Uani 1 1 d .
O7 O 0.2267(7) 0.8506(3) 0.0570(3) 0.0512(14) Uani 1 1 d .
O4 O 0.3962(7) 1.0013(3) -0.2093(3) 0.0499(13) Uani 1 1 d .
O5 O 0.3382(6) 0.8858(3) -0.1794(2) 0.0379(11) Uani 1 1 d .
O3 O 0.5681(6) 0.8577(2) 0.0210(3) 0.0363(10) Uani 1 1 d .
C16 C 0.1251(9) 0.7332(4) 0.0179(4) 0.0412(16) Uani 1 1 d .
N1 N 0.6054(10) 0.7869(4) -0.1091(4) 0.0535(17) Uani 1 1 d .
C15 C 0.2167(9) 0.8035(4) 0.0066(4) 0.0408(16) Uani 1 1 d .
C8 C 0.3194(9) 0.9422(4) -0.2206(4) 0.0386(15) Uani 1 1 d .
O11 O 0.2075(9) 0.9518(4) 0.1807(4) 0.0641(17) Uani 1 1 d D
C17 C 0.1023(10) 0.6816(4) -0.0392(5) 0.0504(19) Uani 1 1 d .
H17 H 0.1430 0.6904 -0.0850 0.061 Uiso 1 1 calc R
C1 C 0.1907(8) 0.9837(5) -0.0579(4) 0.0467(18) Uani 1 1 d .
H1A H 0.1406 0.9494 -0.0940 0.070 Uiso 1 1 calc R
H1B H 0.1786 1.0326 -0.0777 0.070 Uiso 1 1 calc R
H1C H 0.1367 0.9804 -0.0128 0.070 Uiso 1 1 calc R
O8 O 0.6951(12) 0.8616(5) 0.1765(5) 0.096(3) Uani 1 1 d .
C21 C 0.0658(9) 0.7199(5) 0.0863(5) 0.0495(19) Uani 1 1 d .
H21 H 0.0804 0.7546 0.1243 0.059 Uiso 1 1 calc R
N2 N 0.5960(16) 0.8363(5) 0.2196(6) 0.085(3) Uani 1 1 d .
O9 O 0.4536(13) 0.8421(5) 0.2009(5) 0.100(3) Uani 1 1 d .
C4 C 0.6328(15) 0.7442(5) -0.0378(5) 0.069(3) Uani 1 1 d .
H4A H 0.7241 0.7100 -0.0407 0.083 Uiso 1 1 calc R
H4B H 0.5336 0.7160 -0.0308 0.083 Uiso 1 1 calc R
C18 C 0.0176(11) 0.6161(5) -0.0273(7) 0.065(3) Uani 1 1 d .
H18 H 0.0007 0.5814 -0.0653 0.079 Uiso 1 1 calc R
C3 C 0.7610(12) 0.8196(5) -0.1328(6) 0.064(2) Uani 1 1 d .
H3A H 0.8550 0.7888 -0.1153 0.077 Uiso 1 1 calc R
H3B H 0.7537 0.8211 -0.1870 0.077 Uiso 1 1 calc R
C6 C 0.5145(15) 0.7443(6) -0.1722(6) 0.074(3) Uani 1 1 d .
H6A H 0.4061 0.7306 -0.1579 0.089 Uiso 1 1 calc R
H6B H 0.4964 0.7764 -0.2154 0.089 Uiso 1 1 calc R
C19 C -0.0407(12) 0.6036(5) 0.0413(8) 0.078(3) Uani 1 1 d .
H19 H -0.0975 0.5603 0.0492 0.094 Uiso 1 1 calc R
C20 C -0.0157(12) 0.6542(5) 0.0977(6) 0.068(3) Uani 1 1 d .
H20 H -0.0535 0.6446 0.1439 0.082 Uiso 1 1 calc R
O12 O 0.5287(10) 0.6556(4) -0.2685(4) 0.079(2) Uani 1 1 d .
H23 H 0.4280 0.6631 -0.2725 0.095 Uiso 1 1 calc R
C9 C 0.1939(10) 0.9355(5) -0.2879(4) 0.050(2) Uani 1 1 d .
C10 C 0.1693(11) 0.9940(6) -0.3377(4) 0.061(2) Uani 1 1 d .
H10 H 0.2317 1.0369 -0.3309 0.073 Uiso 1 1 calc R
C14 C 0.1006(10) 0.8707(6) -0.2983(5) 0.061(2) Uani 1 1 d .
H14 H 0.1186 0.8316 -0.2651 0.073 Uiso 1 1 calc R
C5 C 0.6724(14) 0.7949(5) 0.0284(5) 0.066(3) Uani 1 1 d .
H5A H 0.6556 0.7692 0.0743 0.079 Uiso 1 1 calc R
H5B H 0.7881 0.8100 0.0310 0.079 Uiso 1 1 calc R
C13 C -0.0195(12) 0.8662(8) -0.3595(6) 0.086(4) Uani 1 1 d .
H13 H -0.0820 0.8235 -0.3673 0.103 Uiso 1 1 calc R
C7 C 0.6000(16) 0.6771(6) -0.1945(7) 0.081(3) Uani 1 1 d .
H7A H 0.7182 0.6865 -0.1949 0.098 Uiso 1 1 calc R
H7B H 0.5859 0.6379 -0.1591 0.098 Uiso 1 1 calc R
C11 C 0.0479(13) 0.9861(8) -0.3982(5) 0.085(4) Uani 1 1 d .
H11 H 0.0299 1.0239 -0.4330 0.102 Uiso 1 1 calc R
C2 C 0.7873(11) 0.8919(5) -0.1039(8) 0.077(3) Uani 1 1 d .
H2A H 0.8396 0.8883 -0.0530 0.093 Uiso 1 1 calc R
H2B H 0.8648 0.9169 -0.1331 0.093 Uiso 1 1 calc R
C12 C -0.0464(14) 0.9221(10) -0.4068(7) 0.099(5) Uani 1 1 d .
H12 H -0.1295 0.9183 -0.4464 0.119 Uiso 1 1 calc R
O10 O 0.6550(19) 0.8103(7) 0.2797(5) 0.162(6) Uani 1 1 d .
C22 C 0.2321(16) 0.9911(7) 0.2513(6) 0.087(4) Uani 1 1 d .
H22A H 0.3055 0.9635 0.2862 0.131 Uiso 1 1 calc RD
H22B H 0.1269 0.9974 0.2710 0.131 Uiso 1 1 calc R
H22C H 0.2803 1.0384 0.2435 0.131 Uiso 1 1 calc R
H8 H 0.276(9) 0.914(3) 0.1928(18) 0.06(3) Uiso 1 1 d D

loop_
_atom_site_aniso_label
_atom_site_aniso_U_11
_atom_site_aniso_U_22
_atom_site_aniso_U_33
_atom_site_aniso_U_23
_atom_site_aniso_U_13
_atom_site_aniso_U_12
Pr1 0.0369(2) 0.02870(19) 0.01959(17) 0.00111(12) 0.00258(12) -0.00463(13)
Cr1 0.0353(5) 0.0279(5) 0.0237(5) -0.0034(4) 0.0072(4) -0.0066(4)
O1 0.0221(19) 0.032(2) 0.025(2) -0.0020(16) -0.0005(15) -0.0027(16)
O2 0.033(2) 0.033(2) 0.035(2) -0.0031(18) 0.0089(18) -0.0049(18)
O6 0.060(3) 0.043(3) 0.035(3) -0.005(2) 0.012(2) -0.028(2)
O7 0.062(3) 0.057(3) 0.037(3) -0.009(2) 0.018(2) -0.029(3)
O4 0.072(4) 0.045(3) 0.028(2) -0.000(2) -0.015(2) -0.010(3)
O5 0.045(3) 0.042(3) 0.026(2) -0.0085(19) 0.0029(19) -0.012(2)
O3 0.048(3) 0.029(2) 0.032(2) 0.0045(18) 0.004(2) 0.009(2)
C16 0.033(3) 0.038(4) 0.051(4) 0.011(3) -0.001(3) -0.011(3)
N1 0.074(5) 0.042(4) 0.048(4) -0.009(3) 0.023(3) 0.002(3)
C15 0.048(4) 0.042(4) 0.033(3) 0.002(3) 0.008(3) -0.018(3)
C8 0.041(4) 0.047(4) 0.027(3) -0.010(3) -0.001(3) -0.004(3)
O11 0.075(4) 0.060(4) 0.064(4) -0.001(3) 0.037(3) -0.006(3)
C17 0.043(4) 0.035(4) 0.071(5) 0.005(4) -0.003(4) -0.007(3)
C1 0.030(3) 0.067(5) 0.042(4) -0.008(4) -0.001(3) -0.002(3)
O8 0.107(7) 0.107(7) 0.067(5) -0.019(5) -0.023(5) 0.048(6)
C21 0.039(4) 0.049(4) 0.063(5) 0.019(4) 0.014(3) -0.006(3)
N2 0.107(8) 0.061(6) 0.081(7) -0.002(5) -0.016(6) 0.044(6)
O9 0.127(8) 0.078(6) 0.093(6) 0.048(5) -0.001(5) 0.010(5)
C4 0.110(8) 0.037(4) 0.066(6) 0.007(4) 0.035(6) 0.026(5)
C18 0.054(5) 0.034(4) 0.108(8) -0.000(5) 0.004(5) -0.009(4)
C3 0.069(6) 0.055(5) 0.075(6) -0.009(5) 0.037(5) 0.013(4)
C6 0.101(8) 0.058(6) 0.069(6) -0.028(5) 0.038(6) -0.011(5)
C19 0.060(6) 0.036(5) 0.142(11) 0.027(6) 0.027(6) -0.013(4)
C20 0.062(6) 0.051(5) 0.096(8) 0.030(5) 0.026(5) -0.003(4)
O12 0.099(5) 0.077(5) 0.067(4) -0.032(4) 0.031(4) 0.013(4)
C9 0.044(4) 0.074(6) 0.031(4) -0.025(4) -0.005(3) 0.006(4)
C10 0.063(5) 0.091(7) 0.026(4) -0.017(4) -0.006(3) 0.017(5)
C14 0.048(5) 0.085(7) 0.047(5) -0.035(5) -0.003(4) 0.001(4)
C5 0.099(7) 0.043(4) 0.057(5) 0.010(4) 0.013(5) 0.037(5)
C13 0.051(5) 0.132(11) 0.068(7) -0.057(7) -0.020(5) 0.003(6)
C7 0.104(9) 0.056(6) 0.088(8) -0.011(5) 0.029(7) 0.017(6)
C11 0.071(6) 0.144(11) 0.036(5) -0.024(6) -0.019(4) 0.036(7)
C2 0.035(4) 0.052(5) 0.148(11) 0.003(6) 0.025(5) 0.002(4)
C12 0.068(7) 0.163(14) 0.059(7) -0.054(8) -0.031(6) 0.020(8)
O10 0.242(14) 0.164(11) 0.070(6) 0.042(6) -0.026(7) 0.103(10)
C22 0.102(8) 0.094(8) 0.075(7) -0.022(6) 0.051(6) -0.016(7)

loop_
_atom_type_symbol
_atom_type_description
_atom_type_scat_dispersion_real
_atom_type_scat_dispersion_imag
_atom_type_scat_source
C C 0.0033 0.0016 'International Tables Vol C Tables 4.2.6.8 and 6.1.1.4'
H H 0.0000 0.0000 'International Tables Vol C Tables 4.2.6.8 and 6.1.1.4'
N N 0.0061 0.0033 'International Tables Vol C Tables 4.2.6.8 and 6.1.1.4'
O O 0.0106 0.0060 'International Tables Vol C Tables 4.2.6.8 and 6.1.1.4'
Cr Cr 0.3209 0.6236 'International Tables Vol C Tables 4.2.6.8 and 6.1.1.4'
Pr Pr -0.2180 2.8214 'International Tables Vol C Tables 4.2.6.8 and 6.1.1.4'

loop_
_geom_angle_atom_site_label_1
_geom_angle_atom_site_label_2
_geom_angle_atom_site_label_3
_geom_angle
_geom_angle_site_symmetry_1
_geom_angle_site_symmetry_3
O3 Pr1 O2 141.33(15) . 3_675
O3 Pr1 O7 73.61(18) . .
O2 Pr1 O7 115.75(18) 3_675 .
O3 Pr1 O4 121.80(19) . 3_675
O2 Pr1 O4 73.20(17) 3_675 3_675
O7 Pr1 O4 145.35(18) . 3_675
O3 Pr1 O11 141.68(19) . .
O2 Pr1 O11 69.96(19) 3_675 .
O7 Pr1 O11 71.0(2) . .
O4 Pr1 O11 82.5(2) 3_675 .
O3 Pr1 O9 89.2(3) . .
O2 Pr1 O9 129.3(3) 3_675 .
O7 Pr1 O9 73.7(3) . .
O4 Pr1 O9 75.7(3) 3_675 .
O11 Pr1 O9 67.2(3) . .
O3 Pr1 O1 82.54(15) . 3_675
O2 Pr1 O1 65.94(14) 3_675 3_675
O7 Pr1 O1 138.49(15) . 3_675
O4 Pr1 O1 76.16(16) 3_675 3_675
O11 Pr1 O1 134.84(18) . 3_675
O9 Pr1 O1 140.4(3) . 3_675
O3 Pr1 O1 67.02(14) . .
O2 Pr1 O1 79.40(14) 3_675 .
O7 Pr1 O1 73.93(15) . .
O4 Pr1 O1 139.49(15) 3_675 .
O11 Pr1 O1 115.4(2) . .
O9 Pr1 O1 144.1(2) . .
O1 Pr1 O1 65.54(14) 3_675 .
O3 Pr1 O8 68.0(2) . .
O2 Pr1 O8 134.2(2) 3_675 .
O7 Pr1 O8 105.5(3) . .
O4 Pr1 O8 61.4(2) 3_675 .
O11 Pr1 O8 108.0(3) . .
O9 Pr1 O8 45.7(3) . .
O1 Pr1 O8 96.0(3) 3_675 .
O1 Pr1 O8 133.0(2) . .
O3 Pr1 Cr1 33.20(11) . .
O2 Pr1 Cr1 113.51(11) 3_675 .
O7 Pr1 Cr1 64.87(12) . .
O4 Pr1 Cr1 145.43(15) 3_675 .
O11 Pr1 Cr1 132.04(17) . .
O9 Pr1 Cr1 114.9(2) . .
O1 Pr1 Cr1 76.49(9) 3_675 .
O1 Pr1 Cr1 34.62(9) . .
O8 Pr1 Cr1 101.14(18) . .
O3 Pr1 Cr1 116.39(12) . 3_675
O2 Pr1 Cr1 32.76(11) 3_675 3_675
O7 Pr1 Cr1 140.69(15) . 3_675
O4 Pr1 Cr1 64.68(12) 3_675 3_675
O11 Pr1 Cr1 100.38(15) . 3_675
O9 Pr1 Cr1 139.8(2) . 3_675
O1 Pr1 Cr1 34.46(9) 3_675 3_675
O1 Pr1 Cr1 76.07(9) . 3_675
O8 Pr1 Cr1 113.5(2) . 3_675
Cr1 Pr1 Cr1 101.78(2) . 3_675
O3 Pr1 H8 127.6(9) . .
O2 Pr1 H8 88.6(7) 3_675 .
O7 Pr1 H8 68.5(13) . .
O4 Pr1 H8 78.8(12) 3_675 .
O11 Pr1 H8 20.7(3) . .
O9 Pr1 H8 46.5(4) . .
O1 Pr1 H8 148.4(11) 3_675 .
O1 Pr1 H8 130.2(9) . .
O8 Pr1 H8 88.7(5) . .
Cr1 Pr1 H8 133.3(13) . .
Cr1 Pr1 H8 115.9(10) 3_675 .
O2 Cr1 O3 91.1(2) . .
O2 Cr1 O1 87.57(18) . .
O3 Cr1 O1 89.02(18) . .
O2 Cr1 O5 94.1(2) . .
O3 Cr1 O5 174.3(2) . .
O1 Cr1 O5 93.60(19) . .
O2 Cr1 O6 175.9(2) . .
O3 Cr1 O6 88.5(2) . .
O1 Cr1 O6 96.4(2) . .
O5 Cr1 O6 86.2(2) . .
O2 Cr1 N1 84.1(2) . .
O3 Cr1 N1 83.9(2) . .
O1 Cr1 N1 169.0(2) . .
O5 Cr1 N1 94.2(3) . .
O6 Cr1 N1 91.8(3) . .
O2 Cr1 Pr1 97.37(14) . .
O3 Cr1 Pr1 41.68(13) . .
O1 Cr1 Pr1 48.53(12) . .
O5 Cr1 Pr1 139.50(15) . .
O6 Cr1 Pr1 84.96(14) . .
N1 Cr1 Pr1 125.5(2) . .
O2 Cr1 Pr1 41.85(13) . 3_675
O3 Cr1 Pr1 100.36(14) . 3_675
O1 Cr1 Pr1 47.61(12) . 3_675
O5 Cr1 Pr1 85.14(14) . 3_675
O6 Cr1 Pr1 142.16(17) . 3_675
N1 Cr1 Pr1 125.5(2) . 3_675
Pr1 Cr1 Pr1 78.22(2) . 3_675
C1 O1 Cr1 121.1(4) . .
C1 O1 Pr1 113.2(4) . 3_675
Cr1 O1 Pr1 97.92(16) . 3_675
C1 O1 Pr1 111.9(4) . .
Cr1 O1 Pr1 96.84(16) . .
Pr1 O1 Pr1 114.46(14) 3_675 .
C2 O2 Cr1 110.8(5) . .
C2 O2 Pr1 142.3(5) . 3_675
Cr1 O2 Pr1 105.40(19) . 3_675
C15 O6 Cr1 126.9(4) . .
C15 O7 Pr1 132.6(5) . .
C8 O4 Pr1 134.6(5) . 3_675
C8 O5 Cr1 128.8(4) . .
C5 O3 Cr1 115.7(5) . .
C5 O3 Pr1 138.3(5) . .
Cr1 O3 Pr1 105.12(19) . .
C21 C16 C17 120.3(7) . .
C21 C16 C15 119.2(7) . .
C17 C16 C15 120.4(7) . .
C3 N1 C4 113.3(8) . .
C3 N1 C6 110.6(7) . .
C4 N1 C6 113.4(8) . .
C3 N1 Cr1 105.8(5) . .
C4 N1 Cr1 102.7(5) . .
C6 N1 Cr1 110.5(6) . .
O7 C15 O6 125.2(6) . .
O7 C15 C16 119.1(6) . .
O6 C15 C16 115.8(6) . .
O4 C8 O5 125.1(6) . .
O4 C8 C9 118.9(7) . .
O5 C8 C9 116.0(6) . .
C22 O11 Pr1 119.9(6) . .
C22 O11 H8 97.8(13) . .
Pr1 O11 H8 66(5) . .
C16 C17 C18 119.5(9) . .
C16 C17 H17 120.2 . .
C18 C17 H17 120.2 . .
O1 C1 H1A 109.5 . .
O1 C1 H1B 109.5 . .
H1A C1 H1B 109.5 . .
O1 C1 H1C 109.5 . .
H1A C1 H1C 109.5 . .
H1B C1 H1C 109.5 . .
N2 O8 Pr1 91.2(6) . .
C16 C21 C20 119.5(9) . .
C16 C21 H21 120.2 . .
C20 C21 H21 120.2 . .
O9 N2 O10 124.7(15) . .
O9 N2 O8 117.3(10) . .
O10 N2 O8 117.9(13) . .
N2 O9 Pr1 103.2(8) . .
N1 C4 C5 110.9(7) . .
N1 C4 H4A 109.5 . .
C5 C4 H4A 109.5 . .
N1 C4 H4B 109.5 . .
C5 C4 H4B 109.5 . .
H4A C4 H4B 108.0 . .
C19 C18 C17 119.4(9) . .
C19 C18 H18 120.3 . .
C17 C18 H18 120.3 . .
C2 C3 N1 111.3(7) . .
C2 C3 H3A 109.4 . .
N1 C3 H3A 109.4 . .
C2 C3 H3B 109.4 . .
N1 C3 H3B 109.4 . .
H3A C3 H3B 108.0 . .
C7 C6 N1 115.2(10) . .
C7 C6 H6A 108.5 . .
N1 C6 H6A 108.5 . .
C7 C6 H6B 108.5 . .
N1 C6 H6B 108.5 . .
H6A C6 H6B 107.5 . .
C20 C19 C18 120.8(8) . .
C20 C19 H19 119.6 . .
C18 C19 H19 119.6 . .
C19 C20 C21 120.4(9) . .
C19 C20 H20 119.8 . .
C21 C20 H20 119.8 . .
C7 O12 H23 109.5 . .
C10 C9 C14 121.2(8) . .
C10 C9 C8 119.8(8) . .
C14 C9 C8 118.9(8) . .
C9 C10 C11 117.7(11) . .
C9 C10 H10 121.1 . .
C11 C10 H10 121.1 . .
C13 C14 C9 118.4(11) . .
C13 C14 H14 120.8 . .
C9 C14 H14 120.8 . .
O3 C5 C4 110.0(8) . .
O3 C5 H5A 109.7 . .
C4 C5 H5A 109.7 . .
O3 C5 H5B 109.7 . .
C4 C5 H5B 109.7 . .
H5A C5 H5B 108.2 . .
C12 C13 C14 121.1(12) . .
C12 C13 H13 119.5 . .
C14 C13 H13 119.5 . .
O12 C7 C6 108.6(10) . .
O12 C7 H7A 110.0 . .
C6 C7 H7A 110.0 . .
O12 C7 H7B 110.0 . .
C6 C7 H7B 110.0 . .
H7A C7 H7B 108.3 . .
C12 C11 C10 120.4(12) . .
C12 C11 H11 119.8 . .
C10 C11 H11 119.8 . .
O2 C2 C3 115.4(8) . .
O2 C2 H2A 108.4 . .
C3 C2 H2A 108.4 . .
O2 C2 H2B 108.4 . .
C3 C2 H2B 108.4 . .
H2A C2 H2B 107.5 . .
C13 C12 C11 121.1(9) . .
C13 C12 H12 119.4 . .
C11 C12 H12 119.4 . .
O11 C22 H22A 109.5 . .
O11 C22 H22B 109.5 . .
H22A C22 H22B 109.5 . .
O11 C22 H22C 109.5 . .
H22A C22 H22C 109.5 . .
H22B C22 H22C 109.5 . .

loop_
_geom_bond_atom_site_label_1
_geom_bond_atom_site_label_2
_geom_bond_distance
_geom_bond_site_symmetry_2
Pr1 O3 2.364(5) .
Pr1 O2 2.378(4) 3_675
Pr1 O7 2.469(5) .
Pr1 O4 2.481(5) 3_675
Pr1 O11 2.524(6) .
Pr1 O9 2.563(7) .
Pr1 O1 2.563(4) 3_675
Pr1 O1 2.590(4) .
Pr1 O8 2.753(8) .
Pr1 Cr1 3.4315(10) .
Pr1 Cr1 3.4369(10) 3_675
Pr1 H8 2.31(8) .
Cr1 O2 1.929(4) .
Cr1 O3 1.946(5) .
Cr1 O1 1.964(4) .
Cr1 O5 1.972(5) .
Cr1 O6 1.987(5) .
Cr1 N1 2.107(7) .
Cr1 Pr1 3.4369(10) 3_675
O1 C1 1.443(8) .
O1 Pr1 2.563(4) 3_675
O2 C2 1.374(10) .
O2 Pr1 2.378(4) 3_675
O6 C15 1.270(8) .
O7 C15 1.244(9) .
O4 C8 1.248(9) .
O4 Pr1 2.481(5) 3_675
O5 C8 1.265(9) .
O3 C5 1.418(9) .
C16 C21 1.384(11) .
C16 C17 1.390(11) .
C16 C15 1.501(9) .
N1 C3 1.490(12) .
N1 C4 1.497(11) .
N1 C6 1.502(12) .
C8 C9 1.503(9) .
O11 C22 1.454(12) .
O11 H8 0.894(10) .
C17 C18 1.401(11) .
C17 H17 0.9300 .
C1 H1A 0.9600 .
C1 H1B 0.9600 .
C1 H1C 0.9600 .
O8 N2 1.256(14) .
C21 C20 1.389(12) .
C21 H21 0.9300 .
N2 O9 1.169(13) .
N2 O10 1.230(12) .
C4 C5 1.514(14) .
C4 H4A 0.9700 .
C4 H4B 0.9700 .
C18 C19 1.382(16) .
C18 H18 0.9300 .
C3 C2 1.424(13) .
C3 H3A 0.9700 .
C3 H3B 0.9700 .
C6 C7 1.480(13) .
C6 H6A 0.9700 .
C6 H6B 0.9700 .
C19 C20 1.369(16) .
C19 H19 0.9300 .
C20 H20 0.9300 .
O12 C7 1.448(14) .
O12 H23 0.8200 .
C9 C10 1.391(13) .
C9 C14 1.402(13) .
C10 C11 1.396(11) .
C10 H10 0.9300 .
C14 C13 1.393(12) .
C14 H14 0.9300 .
C5 H5A 0.9700 .
C5 H5B 0.9700 .
C13 C12 1.33(2) .
C13 H13 0.9300 .
C7 H7A 0.9700 .
C7 H7B 0.9700 .
C11 C12 1.39(2) .
C11 H11 0.9300 .
C2 H2A 0.9700 .
C2 H2B 0.9700 .
C12 H12 0.9300 .
C22 H22A 0.9600 .
C22 H22B 0.9600 .
C22 H22C 0.9600 .
